data_7004375
loop_
_publ_author_name
'Wei, Xuehong'
'Cheng, Yanxiang'
'Hitchcock, Peter B.'
'Lappert, Michael F.'

_publ_section_title
;
 Syntheses, structures and reactions of a series of
 \b-diketiminatoyttrium compounds
;
_journal_issue 38
_journal_name_full 'Dalton Transactions'
_journal_page_first 5235
_journal_page_last 5246
_journal_paper_doi 10.1039/b806451b
_journal_year 2008
_chemical_compound_source 'synthesis as described'
_chemical_formula_moiety 'C62 H98 Cl6 Li2 N4 O4 Y2, C4 H10 O'
_chemical_formula_sum 'C66 H108 Cl6 Li2 N4 O5 Y2'
_chemical_formula_weight 1441.96
_space_group_IT_number 14
_symmetry_cell_setting monoclinic
_symmetry_Int_Tables_number 14
_symmetry_space_group_name_Hall '-P 2yn'
_symmetry_space_group_name_H-M 'P 1 21/n 1'
_atom_sites_solution_hydrogens geom
_atom_sites_solution_primary direct
_atom_sites_solution_secondary difmap
_audit_conform_dict_location ftp://ftp.iucr.org/pub/cif_core.dic
_audit_conform_dict_name cif_core.dic
_audit_conform_dict_version 2.2
_audit_creation_date 2003-04-09T14:02:13-00:00
_audit_creation_method 'WinGX routine CIF_UPDATE'
_cell_angle_alpha 90
_cell_angle_beta 95.190(1)
_cell_angle_gamma 90
_cell_formula_units_Z 4
_cell_length_a 11.5518(3)
_cell_length_b 26.9951(7)
_cell_length_c 25.3522(7)
_cell_measurement_reflns_used 528569
_cell_measurement_temperature 173(2)
_cell_measurement_theta_max 25.028
_cell_measurement_theta_min 3.705
_cell_measurement_wavelength 0.71073
_cell_volume 7873.5(4)
_computing_cell_refinement 'HKL Scalepack (Otwinowski & Minor 1997)'
_computing_data_collection 'Collect (Nonius BV, 1997-2000)'
_computing_data_reduction 'HKL Denzo and Scalepack (Otwinowski & Minor 1997)'
_computing_molecular_graphics 'Ortep-3 for Windows (Farrugia, 1997)'
_computing_publication_material 'WinGX publication routines (Farrugia, 1999)'
_computing_structure_refinement 'SHELXL-97 (Sheldrick, 1997)'
_computing_structure_solution 'SHELXS-97 (Sheldrick, 1997)'
_diffrn_ambient_temperature 173(2)
_diffrn_detector 'CCD plate'
_diffrn_measured_fraction_theta_full 0.939
_diffrn_measured_fraction_theta_max 0.939
_diffrn_measurement_device '95mm CCD camera on \k-goniostat'
_diffrn_measurement_device_type KappaCCD
_diffrn_measurement_method 'CCD rotation images, thick slices'
_diffrn_orient_matrix_type 'by Nonius Collect from scalepack cell'
_diffrn_orient_matrix_UB_11 0.531811E-1
_diffrn_orient_matrix_UB_12 0.148859E-1
_diffrn_orient_matrix_UB_13 -0.24682E-1
_diffrn_orient_matrix_UB_21 0.560441E-1
_diffrn_orient_matrix_UB_22 0.90986E-2
_diffrn_orient_matrix_UB_23 0.30862E-1
_diffrn_orient_matrix_UB_31 0.03983
_diffrn_orient_matrix_UB_32 -0.326782E-1
_diffrn_orient_matrix_UB_33 -0.26505E-2
_diffrn_radiation_monochromator graphite
_diffrn_radiation_probe x-ray
_diffrn_radiation_type MoK\a
_diffrn_radiation_wavelength 0.71073
_diffrn_reflns_av_R_equivalents 0.0816
_diffrn_reflns_av_unetI/netI 0.0799
_diffrn_reflns_limit_h_max 13
_diffrn_reflns_limit_h_min -11
_diffrn_reflns_limit_k_max 31
_diffrn_reflns_limit_k_min -31
_diffrn_reflns_limit_l_max 26
_diffrn_reflns_limit_l_min -30
_diffrn_reflns_number 46077
_diffrn_reflns_theta_full 25.05
_diffrn_reflns_theta_max 25.05
_diffrn_reflns_theta_min 3.76
_diffrn_source 'Enraf Nonius FR590'
_exptl_absorpt_coefficient_mu 1.714
_exptl_absorpt_correction_T_max 0.846
_exptl_absorpt_correction_T_min 0.5983
_exptl_absorpt_correction_type multi-scan
_exptl_absorpt_process_details
;
[c.f. r.h. blessing, acta cryst. (1995), a51, 33-38]
;
_exptl_crystal_colour colourless
_exptl_crystal_density_diffrn 1.216
_exptl_crystal_density_method 'not measured'
_exptl_crystal_description prism
_exptl_crystal_F_000 3032
_exptl_crystal_size_max 0.25
_exptl_crystal_size_mid 0.2
_exptl_crystal_size_min 0.1
_refine_diff_density_max 1.08
_refine_diff_density_min -0.863
_refine_diff_density_rms 0.1
_refine_ls_extinction_method none
_refine_ls_goodness_of_fit_ref 1.193
_refine_ls_hydrogen_treatment riding
_refine_ls_matrix_type full
_refine_ls_number_parameters 770
_refine_ls_number_reflns 13084
_refine_ls_number_restraints 0
_refine_ls_restrained_S_all 1.193
_refine_ls_R_factor_all 0.1393
_refine_ls_R_factor_gt 0.0985
_refine_ls_shift/su_max 0.001
_refine_ls_shift/su_mean 0
_refine_ls_structure_factor_coef Fsqd
_refine_ls_weighting_details 'calc w=1/[\s^2^(Fo^2^)+(0.0320P)^2^+61.1621P] where P=(Fo^2^+2Fc^2^)/3'
_refine_ls_weighting_scheme calc
_refine_ls_wR_factor_gt 0.1918
_refine_ls_wR_factor_ref 0.2078
_reflns_number_gt 9362
_reflns_number_total 13084
_reflns_threshold_expression >2sigma(I)
_cod_data_source_file b806451b.txt
_cod_data_source_block (3a)-apr1103
_cod_original_sg_symbol_H-M P2(1)/n
_cod_database_code 7004375

loop_
_symmetry_equiv_pos_as_xyz
'x, y, z'
'-x+1/2, y+1/2, -z+1/2'
'-x, -y, -z'
'x-1/2, -y-1/2, z-1/2'

loop_
_atom_site_label
_atom_site_type_symbol
_atom_site_fract_x
_atom_site_fract_y
_atom_site_fract_z
_atom_site_U_iso_or_equiv
_atom_site_adp_type
_atom_site_occupancy
_atom_site_symmetry_multiplicity
_atom_site_calc_flag
_atom_site_refinement_flags
_atom_site_disorder_assembly
_atom_site_disorder_group
Y1 Y 0.41876(6) 0.06220(3) 0.29837(3) 0.0282(2) Uani 1 1 d . . .
Y2 Y 0.56932(6) -0.04127(3) 0.20305(3) 0.0272(2) Uani 1 1 d . . .
Li1 Li 0.8079(13) 0.0049(6) 0.1351(7) 0.050(4) Uani 1 1 d . C .
Li2 Li 0.1730(12) 0.0222(6) 0.3652(6) 0.043(4) Uani 1 1 d . D .
Cl1 Cl 0.62592(15) 0.01938(8) 0.28521(8) 0.0332(5) Uani 1 1 d . . .
Cl2 Cl 0.20529(16) 0.09018(8) 0.30791(9) 0.0379(5) Uani 1 1 d . . .
Cl3 Cl 0.36592(17) -0.00964(8) 0.36390(9) 0.0411(6) Uani 1 1 d . . .
Cl4 Cl 0.36147(15) 0.00128(7) 0.21583(8) 0.0323(5) Uani 1 1 d . . .
Cl5 Cl 0.78209(17) -0.06697(8) 0.18788(10) 0.0435(6) Uani 1 1 d . . .
Cl6 Cl 0.61208(18) 0.03210(8) 0.13754(9) 0.0408(6) Uani 1 1 d . . .
O1 O 0.9289(5) 0.0444(3) 0.1709(3) 0.0536(18) Uani 1 1 d . . .
O2 O 0.8160(6) -0.0093(4) 0.0596(3) 0.079(3) Uani 1 1 d . . .
O3 O 0.1560(5) 0.0427(2) 0.4375(3) 0.0499(16) Uani 1 1 d . . .
O4 O 0.0550(5) -0.0199(2) 0.3286(3) 0.0518(17) Uani 1 1 d . . .
O5 O 0.9708(9) -0.2330(3) 0.4512(4) 0.091(3) Uani 1 1 d . . .
N1 N 0.4401(5) 0.1283(2) 0.2419(3) 0.0295(16) Uani 1 1 d . . .
N2 N 0.5293(5) 0.1147(2) 0.3550(3) 0.0339(17) Uani 1 1 d . . .
N3 N 0.5499(5) -0.1066(2) 0.2617(3) 0.0326(16) Uani 1 1 d . . .
N4 N 0.4644(5) -0.0973(2) 0.1497(3) 0.0303(16) Uani 1 1 d . . .
C1 C 0.5476(7) 0.1475(3) 0.2401(3) 0.034(2) Uani 1 1 d . . .
C2 C 0.6335(7) 0.1467(3) 0.2835(4) 0.034(2) Uani 1 1 d . . .
H2 H 0.7099 0.1545 0.2751 0.041 Uiso 1 1 calc R . .
C3 C 0.6234(6) 0.1363(3) 0.3365(4) 0.033(2) Uani 1 1 d . . .
C4 C 0.5832(8) 0.1709(3) 0.1894(4) 0.047(2) Uani 1 1 d . . .
H4A H 0.5934 0.145 0.1632 0.07 Uiso 1 1 calc R . .
H4B H 0.6565 0.1889 0.1971 0.07 Uiso 1 1 calc R . .
H4C H 0.5226 0.194 0.1753 0.07 Uiso 1 1 calc R . .
C5 C 0.7250(7) 0.1513(3) 0.3746(4) 0.045(2) Uani 1 1 d . . .
H5A H 0.7038 0.1803 0.3948 0.067 Uiso 1 1 calc R . .
H5B H 0.7915 0.1594 0.3548 0.067 Uiso 1 1 calc R . .
H5C H 0.7458 0.1239 0.399 0.067 Uiso 1 1 calc R . .
C6 C 0.3557(7) 0.1405(3) 0.1980(4) 0.037(2) Uani 1 1 d . . .
C7 C 0.2742(7) 0.1784(3) 0.2038(4) 0.037(2) Uani 1 1 d . . .
C8 C 0.1964(8) 0.1878(4) 0.1604(5) 0.052(3) Uani 1 1 d . . .
H8 H 0.141 0.2135 0.163 0.062 Uiso 1 1 calc R . .
C9 C 0.1948(8) 0.1623(4) 0.1147(5) 0.058(3) Uani 1 1 d . . .
H9 H 0.1401 0.1705 0.0857 0.07 Uiso 1 1 calc R . .
C10 C 0.2728(8) 0.1243(4) 0.1101(4) 0.051(3) Uani 1 1 d . . .
H10 H 0.2714 0.1057 0.0782 0.061 Uiso 1 1 calc R . .
C11 C 0.3529(7) 0.1135(3) 0.1521(4) 0.038(2) Uani 1 1 d . . .
H11 H 0.4066 0.0872 0.1492 0.045 Uiso 1 1 calc R . .
C12 C 0.2763(7) 0.2080(3) 0.2541(4) 0.045(2) Uani 1 1 d . . .
H12 H 0.3107 0.1862 0.2833 0.054 Uiso 1 1 calc R . .
C13 C 0.1550(7) 0.2233(4) 0.2685(5) 0.057(3) Uani 1 1 d . . .
H13A H 0.1624 0.2421 0.3017 0.085 Uiso 1 1 calc R . .
H13B H 0.108 0.1936 0.2729 0.085 Uiso 1 1 calc R . .
H13C H 0.1172 0.2439 0.2402 0.085 Uiso 1 1 calc R . .
C14 C 0.3550(9) 0.2527(4) 0.2524(5) 0.068(3) Uani 1 1 d . . .
H14A H 0.355 0.2711 0.2857 0.101 Uiso 1 1 calc R . .
H14B H 0.3268 0.2741 0.2228 0.101 Uiso 1 1 calc R . .
H14C H 0.4342 0.2417 0.2476 0.101 Uiso 1 1 calc R . .
C15 C 0.5227(7) 0.1149(3) 0.4110(4) 0.039(2) Uani 1 1 d . . .
C16 C 0.4875(8) 0.1580(4) 0.4366(4) 0.048(2) Uani 1 1 d . . .
C17 C 0.4832(9) 0.1547(5) 0.4918(5) 0.067(3) Uani 1 1 d . . .
H17 H 0.4608 0.1832 0.5103 0.081 Uiso 1 1 calc R . .
C18 C 0.5096(10) 0.1124(6) 0.5204(5) 0.071(4) Uani 1 1 d . . .
H18 H 0.5058 0.1118 0.5577 0.085 Uiso 1 1 calc R . .
C19 C 0.5412(9) 0.0718(5) 0.4941(5) 0.061(3) Uani 1 1 d . . .
H19 H 0.5594 0.0421 0.5133 0.073 Uiso 1 1 calc R . .
C20 C 0.5476(8) 0.0726(4) 0.4397(4) 0.052(3) Uani 1 1 d . . .
H20 H 0.5695 0.0434 0.4222 0.063 Uiso 1 1 calc R . .
C21 C 0.4544(8) 0.2054(4) 0.4063(4) 0.054(3) Uani 1 1 d . . .
H21 H 0.4807 0.2021 0.3699 0.065 Uiso 1 1 calc R . .
C22 C 0.3232(9) 0.2122(4) 0.4006(5) 0.072(3) Uani 1 1 d . . .
H22A H 0.3035 0.2428 0.3809 0.107 Uiso 1 1 calc R . .
H22B H 0.2948 0.2143 0.4358 0.107 Uiso 1 1 calc R . .
H22C H 0.2866 0.1839 0.3814 0.107 Uiso 1 1 calc R . .
C23 C 0.5116(11) 0.2516(4) 0.4318(7) 0.099(5) Uani 1 1 d . . .
H23A H 0.4875 0.2808 0.4106 0.148 Uiso 1 1 calc R . .
H23B H 0.5963 0.2482 0.4335 0.148 Uiso 1 1 calc R . .
H23C H 0.4877 0.2555 0.4677 0.148 Uiso 1 1 calc R . .
C24 C 0.4457(7) -0.1270(3) 0.2647(3) 0.0308(19) Uani 1 1 d . . .
C25 C 0.3610(7) -0.1287(3) 0.2214(4) 0.032(2) Uani 1 1 d . . .
H25 H 0.2852 -0.1375 0.2298 0.038 Uiso 1 1 calc R . .
C26 C 0.3714(7) -0.1193(3) 0.1676(4) 0.034(2) Uani 1 1 d . . .
C27 C 0.4132(7) -0.1505(3) 0.3158(4) 0.042(2) Uani 1 1 d . . .
H27A H 0.4741 -0.1738 0.3289 0.064 Uiso 1 1 calc R . .
H27B H 0.3393 -0.1682 0.309 0.064 Uiso 1 1 calc R . .
H27C H 0.4051 -0.1246 0.3423 0.064 Uiso 1 1 calc R . .
C28 C 0.2695(7) -0.1349(4) 0.1294(4) 0.043(2) Uani 1 1 d . . .
H28A H 0.249 -0.1078 0.1045 0.065 Uiso 1 1 calc R . .
H28B H 0.2027 -0.1426 0.1491 0.065 Uiso 1 1 calc R . .
H28C H 0.2908 -0.1642 0.1097 0.065 Uiso 1 1 calc R . .
C29 C 0.6354(6) -0.1148(3) 0.3067(4) 0.035(2) Uani 1 1 d . . .
C30 C 0.7230(7) -0.1501(3) 0.3014(4) 0.042(2) Uani 1 1 d . . .
C31 C 0.8036(8) -0.1565(4) 0.3447(5) 0.055(3) Uani 1 1 d . . .
H31 H 0.8644 -0.1798 0.3422 0.066 Uiso 1 1 calc R . .
C32 C 0.7993(9) -0.1304(4) 0.3911(5) 0.063(3) Uani 1 1 d . . .
H32 H 0.8544 -0.1366 0.4204 0.075 Uiso 1 1 calc R . .
C33 C 0.7140(9) -0.0953(4) 0.3943(4) 0.052(3) Uani 1 1 d . . .
H33 H 0.711 -0.0764 0.4257 0.063 Uiso 1 1 calc R . .
C34 C 0.6334(7) -0.0879(4) 0.3521(3) 0.040(2) Uani 1 1 d . . .
H34 H 0.575 -0.0634 0.3544 0.048 Uiso 1 1 calc R . .
C35 C 0.7278(7) -0.1811(3) 0.2525(4) 0.049(3) Uani 1 1 d . . .
H35 H 0.6914 -0.1612 0.2221 0.059 Uiso 1 1 calc R . .
C36 C 0.8499(8) -0.1955(4) 0.2388(5) 0.063(3) Uani 1 1 d . . .
H36A H 0.844 -0.2153 0.2063 0.094 Uiso 1 1 calc R . .
H36B H 0.8886 -0.215 0.2679 0.094 Uiso 1 1 calc R . .
H36C H 0.8951 -0.1655 0.2336 0.094 Uiso 1 1 calc R . .
C37 C 0.6545(9) -0.2284(4) 0.2558(5) 0.065(3) Uani 1 1 d . . .
H37A H 0.6587 -0.2481 0.2235 0.097 Uiso 1 1 calc R . .
H37B H 0.5734 -0.2194 0.2595 0.097 Uiso 1 1 calc R . .
H37C H 0.6846 -0.248 0.2866 0.097 Uiso 1 1 calc R . .
C38 C 0.4768(6) -0.1014(3) 0.0950(3) 0.0303(19) Uani 1 1 d . . .
C39 C 0.5234(7) -0.1446(3) 0.0734(4) 0.035(2) Uani 1 1 d . B .
C40 C 0.5325(7) -0.1460(4) 0.0187(4) 0.044(2) Uani 1 1 d . . .
H40 H 0.5627 -0.175 0.0037 0.053 Uiso 1 1 calc R . .
C41 C 0.4992(7) -0.1068(3) -0.0142(4) 0.041(2) Uani 1 1 d . . .
H41 H 0.5059 -0.109 -0.0512 0.05 Uiso 1 1 calc R . .
C42 C 0.4565(7) -0.0647(3) 0.0072(4) 0.041(2) Uani 1 1 d . . .
H42 H 0.4339 -0.0373 -0.0148 0.049 Uiso 1 1 calc R . .
C43 C 0.4466(7) -0.0624(3) 0.0604(3) 0.036(2) Uani 1 1 d . . .
H43 H 0.4177 -0.0327 0.0746 0.043 Uiso 1 1 calc R . .
C44 C 0.5645(8) -0.1876(3) 0.1081(4) 0.048(2) Uani 1 1 d . . .
H44 H 0.5527 -0.1789 0.1455 0.058 Uiso 1 1 calc R A 1
C45 C 0.6944(9) -0.1969(4) 0.1047(5) 0.067(3) Uani 1 1 d . B .
H45A H 0.7197 -0.2247 0.1278 0.1 Uiso 1 1 calc R . .
H45B H 0.7385 -0.1672 0.116 0.1 Uiso 1 1 calc R . .
H45C H 0.7083 -0.2049 0.0681 0.1 Uiso 1 1 calc R . .
C46 C 0.4978(9) -0.2355(4) 0.0939(5) 0.062(3) Uani 1 1 d . B 1
H46A H 0.5274 -0.262 0.1178 0.093 Uiso 1 1 calc R B 1
H46B H 0.5084 -0.2447 0.0573 0.093 Uiso 1 1 calc R B 1
H46C H 0.415 -0.2303 0.0976 0.093 Uiso 1 1 calc R B 1
C47 C 1.0507(8) 0.0385(4) 0.1721(5) 0.063(3) Uani 1 1 d . C 1
H47A H 1.0838 0.0317 0.2088 0.076 Uiso 1 1 calc R C 1
H47B H 1.0864 0.0693 0.1599 0.076 Uiso 1 1 calc R C 1
C48 C 1.0762(9) -0.0035(5) 0.1369(5) 0.084(4) Uani 1 1 d . C 1
H48A H 1.1605 -0.008 0.1377 0.126 Uiso 1 1 calc R C 1
H48B H 1.0441 0.0037 0.1006 0.126 Uiso 1 1 calc R C 1
H48C H 1.0408 -0.0338 0.1493 0.126 Uiso 1 1 calc R C 1
C49 C 0.8965(10) 0.0805(5) 0.2094(6) 0.082(4) Uani 1 1 d . C 1
H49A H 0.8151 0.0743 0.2168 0.099 Uiso 1 1 calc R C 1
H49B H 0.9464 0.0757 0.2428 0.099 Uiso 1 1 calc R C 1
C50 C 0.9065(12) 0.1299(5) 0.1928(8) 0.133(7) Uani 1 1 d . C 1
H50A H 0.883 0.1522 0.2205 0.2 Uiso 1 1 calc R C 1
H50B H 0.8561 0.1353 0.1601 0.2 Uiso 1 1 calc R C 1
H50C H 0.9873 0.1367 0.1864 0.2 Uiso 1 1 calc R C 1
C51 C 0.7817(13) -0.0592(7) 0.0439(6) 0.120(7) Uani 1 1 d . C 1
H51A H 0.7372 -0.0735 0.0718 0.144 Uiso 1 1 calc R C 1
H51B H 0.7286 -0.0572 0.0111 0.144 Uiso 1 1 calc R C 1
C52 C 0.8743(12) -0.0926(6) 0.0348(7) 0.113(6) Uani 1 1 d . C 1
H52A H 0.8418 -0.1251 0.0245 0.169 Uiso 1 1 calc R C 1
H52B H 0.9266 -0.0959 0.0672 0.169 Uiso 1 1 calc R C 1
H52C H 0.9177 -0.0797 0.0063 0.169 Uiso 1 1 calc R C 1
C53 C 0.8386(11) 0.0232(8) 0.0182(5) 0.104(6) Uani 1 1 d . C 1
H53A H 0.7758 0.0207 -0.0109 0.125 Uiso 1 1 calc R C 1
H53B H 0.9129 0.0142 0.0041 0.125 Uiso 1 1 calc R C 1
C54 C 0.8453(12) 0.0744(7) 0.0386(7) 0.114(6) Uani 1 1 d . C 1
H54A H 0.8609 0.0971 0.0099 0.17 Uiso 1 1 calc R C 1
H54B H 0.908 0.0768 0.0672 0.17 Uiso 1 1 calc R C 1
H54C H 0.7713 0.0833 0.0522 0.17 Uiso 1 1 calc R C 1
C55 C 0.1802(11) 0.0942(4) 0.4509(5) 0.071(3) Uani 1 1 d . D 1
H55A H 0.2205 0.096 0.487 0.085 Uiso 1 1 calc R D 1
H55B H 0.2331 0.108 0.426 0.085 Uiso 1 1 calc R D 1
C56 C 0.0772(12) 0.1237(5) 0.4488(9) 0.144(8) Uani 1 1 d . D 1
H56A H 0.098 0.158 0.4581 0.216 Uiso 1 1 calc R D 1
H56B H 0.0253 0.1107 0.4741 0.216 Uiso 1 1 calc R D 1
H56C H 0.0378 0.1226 0.413 0.216 Uiso 1 1 calc R D 1
C57 C 0.1817(10) 0.0110(4) 0.4804(5) 0.070(3) Uani 1 1 d . D 1
H57A H 0.1376 0.0214 0.5102 0.084 Uiso 1 1 calc R D 1
H57B H 0.2656 0.013 0.4922 0.084 Uiso 1 1 calc R D 1
C58 C 0.1503(10) -0.0419(4) 0.4651(5) 0.070(3) Uani 1 1 d . D 1
H58A H 0.1689 -0.0637 0.4956 0.104 Uiso 1 1 calc R D 1
H58B H 0.1947 -0.0523 0.4359 0.104 Uiso 1 1 calc R D 1
H58C H 0.0669 -0.044 0.454 0.104 Uiso 1 1 calc R D 1
C59 C -0.0673(8) -0.0162(4) 0.3290(5) 0.069(3) Uani 1 1 d . D 1
H59A H -0.0983 -0.0473 0.343 0.083 Uiso 1 1 calc R D 1
H59B H -0.1033 -0.0113 0.2924 0.083 Uiso 1 1 calc R D 1
C60 C -0.0973(9) 0.0262(4) 0.3627(5) 0.071(3) Uani 1 1 d . D 1
H60A H -0.182 0.0283 0.363 0.106 Uiso 1 1 calc R D 1
H60B H -0.0679 0.057 0.3484 0.106 Uiso 1 1 calc R D 1
H60C H -0.0619 0.0212 0.3989 0.106 Uiso 1 1 calc R D 1
C61 C 0.0895(10) -0.0580(6) 0.2907(6) 0.089(4) Uani 1 1 d . D 1
H61A H 0.0302 -0.06 0.26 0.107 Uiso 1 1 calc R D 1
H61B H 0.1647 -0.0488 0.2775 0.107 Uiso 1 1 calc R D 1
C62 C 0.0996(12) -0.1045(6) 0.3167(7) 0.120(6) Uani 1 1 d . D 1
H62A H 0.1223 -0.1298 0.2919 0.179 Uiso 1 1 calc R D 1
H62B H 0.0248 -0.1135 0.3294 0.179 Uiso 1 1 calc R D 1
H62C H 0.1589 -0.1024 0.3469 0.179 Uiso 1 1 calc R D 1
C63 C 1.0727(14) -0.2321(7) 0.4248(7) 0.116(6) Uani 1 1 d . E 1
H63A H 1.0542 -0.2203 0.3881 0.139 Uiso 1 1 calc R E 1
H63B H 1.1046 -0.2661 0.4233 0.139 Uiso 1 1 calc R E 1
C64 C 1.1586(17) -0.1999(8) 0.4519(9) 0.169(9) Uani 1 1 d . E 1
H64A H 1.2287 -0.1996 0.4328 0.253 Uiso 1 1 calc R E 1
H64B H 1.1781 -0.2121 0.4881 0.253 Uiso 1 1 calc R E 1
H64C H 1.1272 -0.1663 0.4532 0.253 Uiso 1 1 calc R E 1
C65 C 0.8818(13) -0.2655(5) 0.4285(5) 0.085(4) Uani 1 1 d . E 1
H65A H 0.9117 -0.2999 0.4289 0.102 Uiso 1 1 calc R E 1
H65B H 0.8601 -0.256 0.3912 0.102 Uiso 1 1 calc R E 1
C66 C 0.7784(15) -0.2631(6) 0.4585(7) 0.121(6) Uani 1 1 d . E 1
H66A H 0.7186 -0.2856 0.4425 0.181 Uiso 1 1 calc R E 1
H66B H 0.7482 -0.2292 0.4577 0.181 Uiso 1 1 calc R E 1
H66C H 0.7998 -0.273 0.4953 0.181 Uiso 1 1 calc R E 1

loop_
_atom_site_aniso_label
_atom_site_aniso_U_11
_atom_site_aniso_U_22
_atom_site_aniso_U_33
_atom_site_aniso_U_23
_atom_site_aniso_U_13
_atom_site_aniso_U_12
Y1 0.0183(4) 0.0278(4) 0.0381(5) -0.0005(4) 0.0008(3) -0.0023(3)
Y2 0.0188(4) 0.0262(4) 0.0359(5) -0.0011(4) -0.0002(3) -0.0015(3)
Li1 0.035(8) 0.060(11) 0.051(11) 0.002(8) -0.013(7) -0.009(7)
Li2 0.030(8) 0.041(9) 0.058(11) 0.005(8) -0.004(7) -0.010(6)
Cl1 0.0203(9) 0.0369(12) 0.0413(13) -0.0061(10) -0.0031(8) 0.0005(8)
Cl2 0.0212(10) 0.0402(13) 0.0526(15) 0.0050(10) 0.0055(9) 0.0023(8)
Cl3 0.0274(10) 0.0425(13) 0.0535(15) 0.0121(11) 0.0043(10) -0.0022(9)
Cl4 0.0193(9) 0.0328(11) 0.0436(13) -0.0084(9) -0.0040(8) -0.0008(8)
Cl5 0.0227(10) 0.0412(13) 0.0672(17) 0.0011(11) 0.0079(10) 0.0021(9)
Cl6 0.0346(11) 0.0413(13) 0.0465(14) 0.0107(10) 0.0031(10) -0.0028(9)
O1 0.028(3) 0.064(5) 0.068(5) -0.015(4) -0.002(3) -0.011(3)
O2 0.052(4) 0.135(8) 0.052(5) -0.023(5) 0.006(4) -0.034(5)
O3 0.050(4) 0.057(4) 0.041(4) -0.002(3) -0.004(3) -0.004(3)
O4 0.029(3) 0.057(4) 0.068(5) -0.014(4) 0.002(3) -0.015(3)
O5 0.117(8) 0.076(6) 0.080(7) 0.005(5) 0.015(6) 0.026(6)
N1 0.027(4) 0.027(4) 0.033(4) 0.003(3) -0.004(3) 0.001(3)
N2 0.023(3) 0.035(4) 0.043(5) -0.008(3) -0.003(3) -0.007(3)
N3 0.023(3) 0.035(4) 0.039(4) 0.000(3) 0.000(3) 0.004(3)
N4 0.025(3) 0.025(4) 0.040(5) -0.001(3) 0.000(3) -0.001(3)
C1 0.041(5) 0.023(5) 0.041(6) 0.002(4) 0.017(4) 0.003(4)
C2 0.019(4) 0.036(5) 0.046(6) -0.003(4) 0.001(4) -0.006(3)
C3 0.020(4) 0.022(4) 0.056(6) -0.006(4) -0.001(4) 0.000(3)
C4 0.042(5) 0.043(6) 0.056(7) 0.011(5) 0.015(5) -0.009(4)
C5 0.030(5) 0.049(6) 0.054(7) -0.006(5) -0.005(4) -0.006(4)
C6 0.022(4) 0.038(5) 0.050(6) 0.006(4) 0.004(4) -0.009(4)
C7 0.020(4) 0.034(5) 0.057(6) 0.013(4) 0.006(4) 0.002(3)
C8 0.033(5) 0.047(6) 0.076(8) 0.016(6) 0.004(5) 0.009(4)
C9 0.032(5) 0.074(8) 0.067(8) 0.019(6) -0.009(5) 0.002(5)
C10 0.047(6) 0.058(7) 0.045(6) -0.001(5) -0.006(5) -0.005(5)
C11 0.030(5) 0.030(5) 0.053(6) 0.009(4) 0.003(4) 0.001(4)
C12 0.028(5) 0.037(5) 0.070(7) 0.000(5) 0.007(5) 0.001(4)
C13 0.032(5) 0.046(6) 0.094(9) 0.007(6) 0.018(5) 0.007(4)
C14 0.050(6) 0.045(6) 0.109(10) -0.003(6) 0.015(6) -0.004(5)
C15 0.025(4) 0.041(6) 0.051(6) -0.002(5) 0.002(4) -0.009(4)
C16 0.035(5) 0.052(6) 0.057(7) -0.014(5) 0.006(5) -0.010(4)
C17 0.045(6) 0.099(10) 0.059(8) -0.043(7) 0.013(6) -0.010(6)
C18 0.061(7) 0.107(11) 0.044(8) 0.010(8) -0.003(6) -0.024(7)
C19 0.045(6) 0.073(8) 0.062(8) 0.020(7) -0.010(5) -0.020(6)
C20 0.041(5) 0.055(7) 0.059(8) -0.003(5) -0.009(5) -0.009(5)
C21 0.050(6) 0.049(6) 0.065(7) -0.020(5) 0.020(5) -0.003(5)
C22 0.056(7) 0.065(8) 0.095(10) -0.015(7) 0.012(6) 0.002(6)
C23 0.074(9) 0.058(8) 0.165(15) -0.022(9) 0.014(9) -0.010(7)
C24 0.028(4) 0.029(5) 0.036(5) 0.003(4) 0.003(4) 0.000(3)
C25 0.022(4) 0.021(4) 0.051(6) -0.002(4) -0.001(4) 0.000(3)
C26 0.026(4) 0.027(5) 0.049(6) -0.001(4) -0.002(4) 0.002(3)
C27 0.038(5) 0.051(6) 0.040(6) 0.003(4) 0.009(4) -0.007(4)
C28 0.024(4) 0.059(6) 0.045(6) -0.009(5) -0.003(4) -0.010(4)
C29 0.021(4) 0.028(5) 0.055(6) 0.016(4) 0.002(4) 0.002(3)
C30 0.031(5) 0.037(5) 0.056(7) 0.009(5) -0.006(4) -0.006(4)
C31 0.025(5) 0.067(7) 0.070(8) 0.017(6) -0.013(5) 0.006(5)
C32 0.044(6) 0.083(8) 0.056(8) 0.028(6) -0.024(5) -0.008(6)
C33 0.055(6) 0.066(7) 0.033(6) 0.010(5) -0.009(5) -0.003(5)
C34 0.038(5) 0.060(6) 0.020(5) 0.010(4) -0.006(4) -0.009(4)
C35 0.028(5) 0.043(6) 0.074(8) 0.009(5) -0.003(5) 0.004(4)
C36 0.029(5) 0.061(7) 0.099(9) 0.006(6) 0.006(5) 0.020(5)
C37 0.052(6) 0.039(6) 0.103(10) -0.002(6) 0.008(6) -0.003(5)
C38 0.019(4) 0.034(5) 0.037(5) -0.005(4) -0.002(3) -0.007(3)
C39 0.028(4) 0.033(5) 0.043(6) -0.011(4) -0.005(4) -0.002(4)
C40 0.038(5) 0.047(6) 0.047(6) -0.019(5) 0.001(4) -0.004(4)
C41 0.041(5) 0.047(6) 0.036(6) 0.000(5) 0.003(4) -0.006(4)
C42 0.040(5) 0.038(5) 0.044(6) 0.007(5) -0.007(4) -0.013(4)
C43 0.032(5) 0.042(5) 0.032(6) 0.000(4) -0.004(4) -0.009(4)
C44 0.050(6) 0.044(6) 0.049(6) -0.011(5) 0.000(5) 0.009(5)
C45 0.051(6) 0.068(8) 0.080(9) -0.002(6) 0.001(6) 0.021(6)
C46 0.067(7) 0.042(6) 0.075(8) 0.010(6) 0.002(6) -0.003(5)
C47 0.035(5) 0.073(8) 0.079(9) -0.012(6) -0.011(5) -0.004(5)
C48 0.033(6) 0.120(11) 0.098(10) -0.043(9) -0.006(6) 0.010(6)
C49 0.053(7) 0.083(10) 0.112(11) -0.034(8) 0.014(7) -0.024(6)
C50 0.083(10) 0.087(11) 0.24(2) -0.058(13) 0.075(12) -0.025(8)
C51 0.092(11) 0.188(17) 0.085(11) -0.089(11) 0.033(8) -0.061(11)
C52 0.070(9) 0.136(14) 0.136(14) -0.038(11) 0.029(9) -0.030(9)
C53 0.053(8) 0.208(19) 0.052(9) 0.026(11) 0.010(6) 0.035(10)
C54 0.074(10) 0.161(17) 0.108(14) 0.050(13) 0.021(9) 0.019(11)
C55 0.088(9) 0.054(7) 0.068(8) -0.008(6) -0.006(7) -0.014(6)
C56 0.071(10) 0.052(9) 0.31(3) -0.028(12) 0.027(13) -0.010(7)
C57 0.069(8) 0.083(9) 0.055(8) 0.007(7) -0.001(6) 0.009(7)
C58 0.069(7) 0.071(8) 0.069(8) 0.015(7) 0.006(6) -0.011(6)
C59 0.025(5) 0.073(8) 0.106(10) -0.026(7) -0.012(5) -0.008(5)
C60 0.039(6) 0.083(9) 0.088(9) -0.021(7) -0.007(6) 0.010(6)
C61 0.053(7) 0.105(12) 0.111(12) -0.010(10) 0.016(7) -0.026(7)
C62 0.072(10) 0.111(13) 0.181(18) -0.015(13) 0.041(10) -0.016(9)
C63 0.094(12) 0.138(15) 0.121(14) 0.044(12) 0.042(11) 0.049(11)
C64 0.119(16) 0.18(2) 0.21(2) 0.066(18) -0.002(16) -0.023(15)
C65 0.122(12) 0.061(8) 0.070(9) -0.007(7) -0.001(9) 0.027(8)
C66 0.129(14) 0.132(15) 0.106(13) -0.011(11) 0.030(11) 0.014(11)

loop_
_atom_type_symbol
_atom_type_description
_atom_type_scat_dispersion_real
_atom_type_scat_dispersion_imag
_atom_type_scat_source
C C 0.0033 0.0016 'International Tables Vol C Tables 4.2.6.8 and 6.1.1.4'
H H 0 0 'International Tables Vol C Tables 4.2.6.8 and 6.1.1.4'
N N 0.0061 0.0033 'International Tables Vol C Tables 4.2.6.8 and 6.1.1.4'
Y Y -2.7962 3.5667 'International Tables Vol C Tables 4.2.6.8 and 6.1.1.4'
Cl Cl 0.1484 0.1585 'International Tables Vol C Tables 4.2.6.8 and 6.1.1.4'
Li Li -0.0003 0.0001 'International Tables Vol C Tables 4.2.6.8 and 6.1.1.4'
O O 0.0106 0.006 'International Tables Vol C Tables 4.2.6.8 and 6.1.1.4'

loop_
_geom_angle_atom_site_label_1
_geom_angle_atom_site_label_2
_geom_angle_atom_site_label_3
_geom_angle
_geom_angle_site_symmetry_1
_geom_angle_site_symmetry_3
_geom_angle_publ_flag
N1 Y1 N2 80.1(2) . . ?
N1 Y1 Cl2 89.34(16) . . ?
N2 Y1 Cl2 103.77(17) . . ?
N1 Y1 Cl3 172.51(16) . . ?
N2 Y1 Cl3 101.77(19) . . ?
Cl2 Y1 Cl3 83.17(7) . . ?
N1 Y1 Cl4 91.30(17) . . ?
N2 Y1 Cl4 159.49(17) . . ?
Cl2 Y1 Cl4 94.64(7) . . ?
Cl3 Y1 Cl4 89.19(7) . . ?
N1 Y1 Cl1 96.22(16) . . ?
N2 Y1 Cl1 83.88(17) . . ?
Cl2 Y1 Cl1 171.26(7) . . ?
Cl3 Y1 Cl1 91.20(7) . . ?
Cl4 Y1 Cl1 78.55(6) . . ?
N4 Y2 N3 78.5(2) . . ?
N4 Y2 Cl5 101.05(16) . . ?
N3 Y2 Cl5 92.23(16) . . ?
N4 Y2 Cl6 103.92(18) . . ?
N3 Y2 Cl6 174.83(16) . . ?
Cl5 Y2 Cl6 82.86(7) . . ?
N4 Y2 Cl1 159.40(17) . . ?
N3 Y2 Cl1 89.83(17) . . ?
Cl5 Y2 Cl1 96.30(7) . . ?
Cl6 Y2 Cl1 89.10(7) . . ?
N4 Y2 Cl4 85.61(16) . . ?
N3 Y2 Cl4 96.15(16) . . ?
Cl5 Y2 Cl4 170.21(7) . . ?
Cl6 Y2 Cl4 88.60(7) . . ?
Cl1 Y2 Cl4 78.73(6) . . ?
O1 Li1 O2 118.2(9) . . ?
O1 Li1 Cl6 117.9(8) . . ?
O2 Li1 Cl6 102.4(6) . . ?
O1 Li1 Cl5 107.9(7) . . ?
O2 Li1 Cl5 114.0(8) . . ?
Cl6 Li1 Cl5 93.9(6) . . ?
O3 Li2 O4 119.4(8) . . ?
O3 Li2 Cl2 112.9(7) . . ?
O4 Li2 Cl2 107.4(7) . . ?
O3 Li2 Cl3 106.8(7) . . ?
O4 Li2 Cl3 113.5(7) . . ?
Cl2 Li2 Cl3 94.1(5) . . ?
Y2 Cl1 Y1 101.55(6) . . ?
Li2 Cl2 Y1 92.0(4) . . ?
Li2 Cl3 Y1 90.8(4) . . ?
Y1 Cl4 Y2 101.17(6) . . ?
Li1 Cl5 Y2 91.9(4) . . ?
Li1 Cl6 Y2 91.0(4) . . ?
C47 O1 C49 112.2(8) . . ?
C47 O1 Li1 128.9(8) . . ?
C49 O1 Li1 118.0(8) . . ?
C53 O2 C51 116.1(12) . . ?
C53 O2 Li1 129.2(11) . . ?
C51 O2 Li1 114.4(9) . . ?
C57 O3 C55 112.5(8) . . ?
C57 O3 Li2 121.9(8) . . ?
C55 O3 Li2 117.4(8) . . ?
C59 O4 C61 112.3(8) . . ?
C59 O4 Li2 127.7(8) . . ?
C61 O4 Li2 119.7(7) . . ?
C63 O5 C65 114.9(12) . . ?
C1 N1 C6 116.4(7) . . ?
C1 N1 Y1 117.7(5) . . ?
C6 N1 Y1 123.2(5) . . ?
C3 N2 C15 117.3(7) . . ?
C3 N2 Y1 117.6(6) . . ?
C15 N2 Y1 122.8(5) . . ?
C24 N3 C29 116.4(7) . . ?
C24 N3 Y2 119.2(5) . . ?
C29 N3 Y2 121.2(5) . . ?
C26 N4 C38 116.9(7) . . ?
C26 N4 Y2 119.2(6) . . ?
C38 N4 Y2 122.3(5) . . ?
N1 C1 C2 123.5(8) . . ?
N1 C1 C4 120.5(8) . . ?
C2 C1 C4 116.0(7) . . ?
C3 C2 C1 129.9(7) . . ?
N2 C3 C2 124.3(7) . . ?
N2 C3 C5 119.8(8) . . ?
C2 C3 C5 115.9(7) . . ?
C11 C6 C7 120.6(8) . . ?
C11 C6 N1 119.6(8) . . ?
C7 C6 N1 119.7(8) . . ?
C8 C7 C6 116.4(9) . . ?
C8 C7 C12 122.6(8) . . ?
C6 C7 C12 120.9(8) . . ?
C9 C8 C7 123.4(9) . . ?
C8 C9 C10 119.6(10) . . ?
C11 C10 C9 119.4(10) . . ?
C6 C11 C10 120.5(8) . . ?
C7 C12 C14 111.3(8) . . ?
C7 C12 C13 113.6(8) . . ?
C14 C12 C13 110.9(8) . . ?
C20 C15 C16 119.8(10) . . ?
C20 C15 N2 119.8(9) . . ?
C16 C15 N2 120.3(8) . . ?
C15 C16 C17 116.3(10) . . ?
C15 C16 C21 122.0(9) . . ?
C17 C16 C21 121.7(10) . . ?
C18 C17 C16 123.5(11) . . ?
C19 C18 C17 118.2(11) . . ?
C18 C19 C20 121.2(11) . . ?
C15 C20 C19 120.9(10) . . ?
C22 C21 C16 110.6(8) . . ?
C22 C21 C23 109.3(9) . . ?
C16 C21 C23 113.2(10) . . ?
N3 C24 C25 122.6(8) . . ?
N3 C24 C27 121.0(7) . . ?
C25 C24 C27 116.4(7) . . ?
C26 C25 C24 129.8(7) . . ?
N4 C26 C25 123.4(7) . . ?
N4 C26 C28 120.3(8) . . ?
C25 C26 C28 116.3(7) . . ?
C34 C29 C30 120.7(8) . . ?
C34 C29 N3 121.2(7) . . ?
C30 C29 N3 118.1(8) . . ?
C31 C30 C29 116.6(9) . . ?
C31 C30 C35 120.9(9) . . ?
C29 C30 C35 122.5(8) . . ?
C32 C31 C30 122.7(10) . . ?
C33 C32 C31 119.1(9) . . ?
C34 C33 C32 119.7(10) . . ?
C29 C34 C33 121.3(9) . . ?
C30 C35 C36 115.6(8) . . ?
C30 C35 C37 110.8(8) . . ?
C36 C35 C37 108.9(8) . . ?
C43 C38 N4 121.0(7) . . ?
C43 C38 C39 117.6(8) . . ?
N4 C38 C39 121.4(8) . . ?
C40 C39 C38 118.0(8) . . ?
C40 C39 C44 120.6(8) . . ?
C38 C39 C44 121.4(8) . . ?
C41 C40 C39 122.5(9) . . ?
C42 C41 C40 119.1(9) . . ?
C43 C42 C41 119.7(9) . . ?
C42 C43 C38 123.1(9) . . ?
C39 C44 C46 112.8(8) . . ?
C39 C44 C45 110.7(8) . . ?
C46 C44 C45 108.8(8) . . ?
O1 C47 C48 108.8(8) . . ?
C50 C49 O1 113.8(12) . . ?
C52 C51 O2 116.1(12) . . ?
O2 C53 C54 109.3(12) . . ?
C56 C55 O3 112.5(10) . . ?
O3 C57 C58 110.6(9) . . ?
O4 C59 C60 110.1(8) . . ?
C62 C61 O4 109.1(13) . . ?
O5 C63 C64 110.7(17) . . ?
O5 C65 C66 110.6(12) . . ?

loop_
_geom_bond_atom_site_label_1
_geom_bond_atom_site_label_2
_geom_bond_distance
_geom_bond_site_symmetry_2
_geom_bond_publ_flag
Y1 N1 2.315(6) . ?
Y1 N2 2.317(6) . ?
Y1 Cl2 2.611(2) . ?
Y1 Cl3 2.660(2) . ?
Y1 Cl4 2.696(2) . ?
Y1 Cl1 2.705(2) . ?
Y2 N4 2.300(6) . ?
Y2 N3 2.330(7) . ?
Y2 Cl5 2.616(2) . ?
Y2 Cl6 2.660(2) . ?
Y2 Cl1 2.684(2) . ?
Y2 Cl4 2.707(2) . ?
Li1 O1 1.921(16) . ?
Li1 O2 1.961(19) . ?
Li1 Cl6 2.385(16) . ?
Li1 Cl5 2.391(17) . ?
Li2 O3 1.941(18) . ?
Li2 O4 1.944(15) . ?
Li2 Cl2 2.391(15) . ?
Li2 Cl3 2.391(15) . ?
O1 C47 1.414(11) . ?
O1 C49 1.452(13) . ?
O2 C53 1.411(16) . ?
O2 C51 1.449(16) . ?
O3 C57 1.395(12) . ?
O3 C55 1.451(12) . ?
O4 C59 1.417(10) . ?
O4 C61 1.488(15) . ?
O5 C63 1.405(16) . ?
O5 C65 1.433(15) . ?
N1 C1 1.350(10) . ?
N1 C6 1.448(10) . ?
N2 C3 1.353(10) . ?
N2 C15 1.429(11) . ?
N3 C24 1.332(10) . ?
N3 C29 1.457(10) . ?
N4 C26 1.342(10) . ?
N4 C38 1.413(10) . ?
C1 C2 1.414(11) . ?
C1 C4 1.522(11) . ?
C2 C3 1.388(12) . ?
C3 C5 1.506(11) . ?
C6 C11 1.372(12) . ?
C6 C7 1.408(11) . ?
C7 C8 1.378(13) . ?
C7 C12 1.503(13) . ?
C8 C9 1.347(14) . ?
C9 C10 1.378(14) . ?
C10 C11 1.377(12) . ?
C12 C14 1.513(12) . ?
C12 C13 1.537(11) . ?
C15 C20 1.372(13) . ?
C15 C16 1.409(13) . ?
C16 C17 1.409(15) . ?
C16 C21 1.524(14) . ?
C17 C18 1.369(16) . ?
C18 C19 1.350(16) . ?
C19 C20 1.389(15) . ?
C21 C22 1.521(13) . ?
C21 C23 1.528(14) . ?
C24 C25 1.403(11) . ?
C24 C27 1.519(11) . ?
C25 C26 1.402(12) . ?
C26 C28 1.516(11) . ?
C29 C34 1.363(12) . ?
C29 C30 1.405(12) . ?
C30 C31 1.383(13) . ?
C30 C35 1.502(13) . ?
C31 C32 1.376(15) . ?
C32 C33 1.374(14) . ?
C33 C34 1.370(12) . ?
C35 C36 1.532(12) . ?
C35 C37 1.540(13) . ?
C38 C43 1.395(11) . ?
C38 C39 1.415(11) . ?
C39 C40 1.401(12) . ?
C39 C44 1.505(12) . ?
C40 C41 1.380(13) . ?
C41 C42 1.372(12) . ?
C42 C43 1.365(12) . ?
C44 C46 1.531(13) . ?
C44 C45 1.532(13) . ?
C47 C48 1.488(14) . ?
C49 C50 1.406(18) . ?
C51 C52 1.434(19) . ?
C53 C54 1.47(2) . ?
C55 C56 1.429(16) . ?
C57 C58 1.516(15) . ?
C59 C60 1.486(14) . ?
C61 C62 1.419(18) . ?
C63 C64 1.44(2) . ?
C65 C66 1.474(19) . ?
